data_4063336
loop_
_publ_author_name
'Cabeza, Javier A.'
'del R\'io, Ignacio'
'Garc\'ia-\'Alvarez, Pablo'
'Miguel, Daniel'

_publ_section_title
;
Reactivity of Diphenylacetylene with a Basal Edge-Bridged Square-Pyramidal 
Hexaruthenium Cluster. Characterization of Penta-, Hexa-, and Heptanuclear 
Alkyne Derivatives
;
_journal_issue 4
_journal_name_full Organometallics
_journal_page_first 665
_journal_page_last 674
_journal_paper_doi 10.1021/om049186r
_journal_volume 24
_journal_year 2005
_chemical_formula_sum 'C23.5 H8 Cl N2 O17 Ru6'
_chemical_formula_weight 1232.19
_space_group_IT_number 15
_symmetry_cell_setting monoclinic
_symmetry_space_group_name_Hall '-C 2yc'
_symmetry_space_group_name_H-M 'C 1 2/c 1'
_atom_sites_solution_hydrogens geom
_atom_sites_solution_primary direct
_atom_sites_solution_secondary difmap
_audit_creation_method SHELXL-97
_cell_angle_alpha 90.00
_cell_angle_beta 104.201(7)
_cell_angle_gamma 90.00
_cell_formula_units_Z 8
_cell_length_a 32.396(13)
_cell_length_b 11.514(5)
_cell_length_c 18.087(7)
_cell_measurement_temperature 296(2)
_cell_volume 6540(4)
_computing_cell_refinement 'Bruker SMART'
_computing_data_collection 'Bruker SMART'
_computing_data_reduction 'Bruker SHELXTL'
_computing_molecular_graphics 'Bruker SHELXTL'
_computing_publication_material 'Bruker SHELXTL'
_computing_structure_refinement 'SHELXL-97 (Sheldrick, 1997)'
_computing_structure_solution 'SHELXS-97 (Sheldrick, 1990)'
_diffrn_ambient_temperature 296(2)
_diffrn_measured_fraction_theta_full 0.993
_diffrn_measured_fraction_theta_max 0.993
_diffrn_measurement_device_type 'CCD area detector'
_diffrn_measurement_method 'phi and omega scans'
_diffrn_radiation_monochromator graphite
_diffrn_radiation_source 'fine-focus sealed tube'
_diffrn_radiation_type MoK\a
_diffrn_radiation_wavelength 0.71073
_diffrn_reflns_av_R_equivalents 0.0266
_diffrn_reflns_av_sigmaI/netI 0.0195
_diffrn_reflns_limit_h_max 35
_diffrn_reflns_limit_h_min -35
_diffrn_reflns_limit_k_max 12
_diffrn_reflns_limit_k_min -9
_diffrn_reflns_limit_l_max 19
_diffrn_reflns_limit_l_min -20
_diffrn_reflns_number 14139
_diffrn_reflns_theta_full 23.26
_diffrn_reflns_theta_max 23.26
_diffrn_reflns_theta_min 1.88
_exptl_absorpt_coefficient_mu 2.860
_exptl_absorpt_correction_T_max 1.000000
_exptl_absorpt_correction_T_min 0.724836
_exptl_absorpt_correction_type SADABS
_exptl_crystal_colour DEEP_RED
_exptl_crystal_density_diffrn 2.503
_exptl_crystal_density_method 'not measured'
_exptl_crystal_description BLOCK
_exptl_crystal_F_000 4640
_exptl_crystal_size_max 0.15
_exptl_crystal_size_mid 0.23
_exptl_crystal_size_min 0.29
_refine_diff_density_max 1.150
_refine_diff_density_min -0.740
_refine_diff_density_rms 0.144
_refine_ls_extinction_method none
_refine_ls_goodness_of_fit_ref 1.208
_refine_ls_hydrogen_treatment mixed
_refine_ls_matrix_type full
_refine_ls_number_parameters 462
_refine_ls_number_reflns 4672
_refine_ls_number_restraints 0
_refine_ls_restrained_S_all 1.208
_refine_ls_R_factor_all 0.0491
_refine_ls_R_factor_gt 0.0397
_refine_ls_shift/su_max 0.041
_refine_ls_shift/su_mean 0.001
_refine_ls_structure_factor_coef Fsqd
_refine_ls_weighting_details 'calc w=1/[\s^2^(Fo^2^)+(0.0156P)^2^+126.0695P] where P=(Fo^2^+2Fc^2^)/3'
_refine_ls_weighting_scheme calc
_refine_ls_wR_factor_gt 0.0802
_refine_ls_wR_factor_ref 0.0881
_reflns_number_gt 4077
_reflns_number_total 4672
_reflns_threshold_expression >2sigma(I)
_cod_data_source_file 4060091_b.cif
_cod_depositor_comments
;
The following automatic conversions were performed:
'_symmetry_cell_setting' value 'Monoclinic' changed to 'monoclinic'
according to '/home/saulius/struct/CIF-dictionaries/cif_core.dic'
dictionary named 'cif_core.dic' version 2.4.1 from 2010-06-29.

Automatic conversion script
Id: cif_fix_enum 1527 2010-12-29 10:47:43Z saulius 
;
_cod_original_sg_symbol_H-M C2/c
_cod_database_code 4063336

loop_
_symmetry_equiv_pos_as_xyz
'x, y, z'
'-x, y, -z+1/2'
'x+1/2, y+1/2, z'
'-x+1/2, y+1/2, -z+1/2'
'-x, -y, -z'
'x, -y, z-1/2'
'-x+1/2, -y+1/2, -z'
'x+1/2, -y+1/2, z-1/2'

loop_
_atom_site_label
_atom_site_type_symbol
_atom_site_fract_x
_atom_site_fract_y
_atom_site_fract_z
_atom_site_U_iso_or_equiv
_atom_site_adp_type
_atom_site_occupancy
_atom_site_symmetry_multiplicity
_atom_site_calc_flag
_atom_site_refinement_flags
C1 C 0.0967(2) 0.4582(7) -0.0204(4) 0.0337(19) Uani 1 1 d .
C2 C 0.0676(3) 0.4331(9) -0.0885(5) 0.045(2) Uani 1 1 d .
H2 H 0.0602 0.3562 -0.1008 0.054 Uiso 1 1 calc R
C3 C 0.0494(3) 0.5203(10) -0.1384(5) 0.052(3) Uani 1 1 d .
H3 H 0.0297 0.5030 -0.1838 0.063 Uiso 1 1 calc R
C4 C 0.0611(3) 0.6321(9) -0.1197(5) 0.052(3) Uani 1 1 d .
H4 H 0.0488 0.6916 -0.1525 0.062 Uiso 1 1 calc R
C5 C 0.0905(3) 0.6588(8) -0.0535(5) 0.044(2) Uani 1 1 d .
C6 C 0.1033(4) 0.7821(9) -0.0385(7) 0.072(3) Uani 1 1 d .
H6A H 0.0967 0.8071 0.0079 0.108 Uiso 1 1 calc R
H6B H 0.0882 0.8294 -0.0801 0.108 Uiso 1 1 calc R
H6C H 0.1334 0.7895 -0.0337 0.108 Uiso 1 1 calc R
C90 C 0.4816(11) 0.399(3) 0.2617(15) 0.094(9) Uani 0.50 1 d PG
C100 C 0.0654(3) 0.3019(8) 0.1578(5) 0.044(2) Uani 1 1 d .
C101 C 0.0797(3) 0.5252(8) 0.1544(5) 0.047(2) Uani 1 1 d .
C102 C 0.1364(3) 0.3986(8) 0.2567(5) 0.042(2) Uani 1 1 d .
C200 C 0.2109(3) 0.2401(8) 0.0636(5) 0.048(2) Uani 1 1 d .
C201 C 0.1999(3) 0.4727(8) 0.0013(5) 0.042(2) Uani 1 1 d .
C202 C 0.2360(3) 0.4213(9) 0.1494(6) 0.052(2) Uani 1 1 d .
C301 C 0.1246(3) 0.7352(9) 0.1398(5) 0.052(2) Uani 1 1 d .
C302 C 0.1920(3) 0.6912(8) 0.0722(5) 0.044(2) Uani 1 1 d .
C303 C 0.1881(3) 0.5924(8) 0.2094(5) 0.046(2) Uani 1 1 d .
C400 C 0.0848(3) 0.1305(8) -0.0382(5) 0.046(2) Uani 1 1 d .
C401 C 0.0199(3) 0.2722(10) 0.0046(5) 0.054(3) Uani 1 1 d .
C402 C 0.0541(3) 0.0825(10) 0.0824(5) 0.056(3) Uani 1 1 d .
C501 C 0.1408(3) 0.2693(9) -0.1106(6) 0.053(2) Uani 1 1 d .
C502 C 0.1662(3) 0.0770(10) -0.0371(6) 0.059(3) Uani 1 1 d .
C601 C 0.1293(3) 0.1182(10) 0.2173(6) 0.055(3) Uani 1 1 d .
C602 C 0.2055(3) 0.2320(9) 0.2386(6) 0.052(2) Uani 1 1 d .
C603 C 0.1814(3) 0.0384(9) 0.1348(5) 0.054(3) Uani 1 1 d .
N1 N 0.11590(19) 0.3736(6) 0.0319(3) 0.0345(16) Uani 1 1 d .
N2 N 0.1079(2) 0.5723(6) -0.0030(4) 0.0367(16) Uani 1 1 d .
O100 O 0.04090(19) 0.2919(6) 0.1944(4) 0.0568(18) Uani 1 1 d .
O101 O 0.0542(2) 0.5859(6) 0.1657(5) 0.072(2) Uani 1 1 d .
O102 O 0.1476(2) 0.3969(7) 0.3212(4) 0.067(2) Uani 1 1 d .
O200 O 0.2416(2) 0.1892(6) 0.0658(4) 0.0591(18) Uani 1 1 d .
O201 O 0.2094(2) 0.5160(6) -0.0478(4) 0.0603(18) Uani 1 1 d .
O202 O 0.2688(2) 0.4398(8) 0.1873(4) 0.084(3) Uani 1 1 d .
O301 O 0.1108(3) 0.8138(7) 0.1619(5) 0.082(2) Uani 1 1 d .
O302 O 0.2167(2) 0.7409(6) 0.0502(4) 0.0640(19) Uani 1 1 d .
O303 O 0.2098(2) 0.5887(7) 0.2691(4) 0.069(2) Uani 1 1 d .
O400 O 0.0657(2) 0.0608(7) -0.0799(4) 0.069(2) Uani 1 1 d .
O401 O -0.0137(2) 0.2934(9) -0.0239(4) 0.093(3) Uani 1 1 d .
O402 O 0.0410(3) -0.0048(7) 0.0918(5) 0.083(2) Uani 1 1 d .
O501 O 0.1397(3) 0.2974(8) -0.1714(4) 0.088(3) Uani 1 1 d .
O502 O 0.1813(3) -0.0046(7) -0.0524(5) 0.085(3) Uani 1 1 d .
O601 O 0.1131(3) 0.0765(8) 0.2591(5) 0.089(3) Uani 1 1 d .
O602 O 0.2311(2) 0.2542(8) 0.2914(5) 0.087(3) Uani 1 1 d .
O603 O 0.1947(3) -0.0499(7) 0.1286(5) 0.084(3) Uani 1 1 d .
Ru1 Ru 0.117208(19) 0.39920(6) 0.15009(3) 0.03103(17) Uani 1 1 d .
Ru2 Ru 0.182746(19) 0.38738(6) 0.08161(4) 0.03163(17) Uani 1 1 d .
Ru3 Ru 0.15218(2) 0.60111(6) 0.11038(4) 0.03628(18) Uani 1 1 d .
Ru4 Ru 0.07610(2) 0.22513(6) 0.05717(4) 0.03586(18) Uani 1 1 d .
Ru5 Ru 0.14120(2) 0.21426(6) -0.01142(4) 0.03708(18) Uani 1 1 d .
Ru6 Ru 0.16012(2) 0.18777(6) 0.15298(4) 0.03762(18) Uani 1 1 d .
Cl1 Cl 0.5000 0.5381(5) 0.2500 0.0951(14) Uani 1 2 d S
Cl2 Cl 0.5106(3) 0.2887(7) 0.2305(5) 0.113(3) Uani 0.50 1 d P
H90A H 0.4475 0.3588 0.2556 0.22(10) Uiso 1 1 d R
H90B H 0.4865 0.3845 0.3217 0.27(12) Uiso 1 1 d R

loop_
_atom_site_aniso_label
_atom_site_aniso_U_11
_atom_site_aniso_U_22
_atom_site_aniso_U_33
_atom_site_aniso_U_23
_atom_site_aniso_U_13
_atom_site_aniso_U_12
C1 0.028(4) 0.049(5) 0.030(4) -0.010(4) 0.017(3) -0.003(4)
C2 0.042(5) 0.059(6) 0.030(5) 0.002(4) 0.002(4) -0.001(4)
C3 0.038(5) 0.083(8) 0.031(5) 0.005(5) -0.002(4) 0.006(5)
C4 0.046(5) 0.069(7) 0.042(5) 0.024(5) 0.015(4) 0.022(5)
C5 0.042(5) 0.056(6) 0.039(5) 0.015(4) 0.016(4) 0.015(4)
C6 0.088(8) 0.048(7) 0.073(8) 0.021(6) 0.008(6) 0.012(6)
C90 0.15(3) 0.09(2) 0.055(16) -0.011(14) 0.051(16) 0.014(19)
C100 0.029(4) 0.052(6) 0.047(5) 0.007(4) 0.005(4) -0.007(4)
C101 0.043(5) 0.049(6) 0.050(6) 0.005(4) 0.014(4) 0.016(5)
C102 0.036(5) 0.050(6) 0.039(5) 0.004(4) 0.011(4) 0.002(4)
C200 0.047(5) 0.045(6) 0.059(6) 0.006(5) 0.024(5) 0.009(5)
C201 0.041(5) 0.041(5) 0.046(5) -0.003(4) 0.013(4) 0.013(4)
C202 0.044(6) 0.064(7) 0.052(6) 0.003(5) 0.019(5) 0.005(5)
C301 0.062(6) 0.050(6) 0.049(6) 0.001(5) 0.021(5) 0.006(5)
C302 0.048(5) 0.042(5) 0.043(5) -0.007(4) 0.014(4) 0.005(4)
C303 0.048(5) 0.050(6) 0.042(5) -0.011(4) 0.015(5) -0.010(4)
C400 0.052(5) 0.048(6) 0.033(5) -0.001(4) 0.003(4) -0.006(5)
C401 0.040(6) 0.076(7) 0.043(5) 0.003(5) 0.005(4) -0.007(5)
C402 0.057(6) 0.067(7) 0.045(6) -0.002(5) 0.016(5) -0.006(6)
C501 0.062(6) 0.053(6) 0.047(6) -0.005(5) 0.017(5) -0.003(5)
C502 0.069(7) 0.058(7) 0.049(6) -0.007(5) 0.015(5) 0.015(6)
C601 0.039(5) 0.073(7) 0.054(6) 0.015(5) 0.013(5) 0.008(5)
C602 0.052(6) 0.054(6) 0.052(6) 0.014(5) 0.013(5) 0.019(5)
C603 0.070(7) 0.053(7) 0.044(6) 0.012(5) 0.022(5) 0.006(5)
N1 0.025(3) 0.052(4) 0.027(3) -0.006(3) 0.008(3) 0.000(3)
N2 0.031(4) 0.044(4) 0.037(4) 0.003(3) 0.011(3) 0.010(3)
O100 0.046(4) 0.083(5) 0.048(4) -0.008(4) 0.024(3) -0.019(4)
O101 0.058(4) 0.060(5) 0.104(6) 0.015(4) 0.034(4) 0.027(4)
O102 0.064(4) 0.108(6) 0.028(4) -0.005(4) 0.008(3) -0.008(4)
O200 0.052(4) 0.049(4) 0.077(5) 0.003(3) 0.017(3) 0.028(3)
O201 0.077(5) 0.059(4) 0.054(4) 0.020(4) 0.034(4) 0.020(4)
O202 0.040(4) 0.124(7) 0.074(5) -0.009(5) -0.009(4) -0.007(4)
O301 0.119(7) 0.053(5) 0.091(6) -0.001(4) 0.055(5) 0.025(5)
O302 0.065(4) 0.062(5) 0.075(5) -0.009(4) 0.038(4) -0.016(4)
O303 0.056(4) 0.105(6) 0.040(4) -0.012(4) 0.002(3) -0.017(4)
O400 0.068(5) 0.078(5) 0.059(4) -0.031(4) 0.013(4) -0.020(4)
O401 0.041(4) 0.170(10) 0.062(5) 0.019(6) 0.002(4) 0.011(5)
O402 0.102(6) 0.064(5) 0.085(6) 0.011(4) 0.029(5) -0.025(5)
O501 0.127(7) 0.107(7) 0.042(4) 0.004(4) 0.041(4) -0.004(6)
O502 0.116(7) 0.058(5) 0.091(6) -0.017(4) 0.041(5) 0.022(5)
O601 0.077(5) 0.123(8) 0.079(6) 0.036(5) 0.040(5) -0.006(5)
O602 0.061(5) 0.118(7) 0.064(5) -0.012(5) -0.022(4) 0.017(5)
O603 0.120(7) 0.039(4) 0.096(6) -0.001(4) 0.033(5) 0.029(5)
Ru1 0.0277(3) 0.0400(4) 0.0258(3) -0.0010(3) 0.0074(3) 0.0038(3)
Ru2 0.0272(3) 0.0382(4) 0.0301(3) -0.0009(3) 0.0081(3) 0.0046(3)
Ru3 0.0360(4) 0.0382(4) 0.0351(4) -0.0041(3) 0.0097(3) 0.0018(3)
Ru4 0.0325(3) 0.0457(4) 0.0283(3) -0.0009(3) 0.0054(3) -0.0028(3)
Ru5 0.0427(4) 0.0407(4) 0.0297(4) -0.0046(3) 0.0127(3) 0.0025(3)
Ru6 0.0387(4) 0.0401(4) 0.0327(4) 0.0031(3) 0.0062(3) 0.0070(3)
Cl1 0.118(4) 0.083(3) 0.085(3) 0.000 0.026(3) 0.000
Cl2 0.153(8) 0.085(5) 0.124(7) -0.010(5) 0.079(5) 0.024(5)

loop_
_atom_type_symbol
_atom_type_description
_atom_type_scat_dispersion_real
_atom_type_scat_dispersion_imag
_atom_type_scat_source
C C 0.0033 0.0016 'International Tables Vol C Tables 4.2.6.8 and 6.1.1.4'
H H 0.0000 0.0000 'International Tables Vol C Tables 4.2.6.8 and 6.1.1.4'
N N 0.0061 0.0033 'International Tables Vol C Tables 4.2.6.8 and 6.1.1.4'
O O 0.0106 0.0060 'International Tables Vol C Tables 4.2.6.8 and 6.1.1.4'
Ru Ru -1.2594 0.8363 'International Tables Vol C Tables 4.2.6.8 and 6.1.1.4'
Cl Cl 0.1484 0.1585 'International Tables Vol C Tables 4.2.6.8 and 6.1.1.4'

loop_
_geom_angle_atom_site_label_1
_geom_angle_atom_site_label_2
_geom_angle_atom_site_label_3
_geom_angle
_geom_angle_site_symmetry_1
_geom_angle_site_symmetry_3
_geom_angle_publ_flag
N2 C1 C2 119.1(8) . . ?
N2 C1 N1 117.5(7) . . ?
C2 C1 N1 123.4(8) . . ?
C3 C2 C1 121.1(9) . . ?
C3 C2 H2 119.4 . . ?
C1 C2 H2 119.4 . . ?
C4 C3 C2 118.5(8) . . ?
C4 C3 H3 120.8 . . ?
C2 C3 H3 120.8 . . ?
C3 C4 C5 121.4(9) . . ?
C3 C4 H4 119.3 . . ?
C5 C4 H4 119.3 . . ?
C4 C5 N2 120.0(9) . . ?
C4 C5 C6 118.5(9) . . ?
N2 C5 C6 121.5(8) . . ?
C5 C6 H6A 109.5 . . ?
C5 C6 H6B 109.5 . . ?
H6A C6 H6B 109.5 . . ?
C5 C6 H6C 109.5 . . ?
H6A C6 H6C 109.5 . . ?
H6B C6 H6C 109.5 . . ?
Cl2 C90 C90 82.6(15) 2_655 2_655 ?
Cl2 C90 Cl1 148(2) 2_655 . ?
C90 C90 Cl1 66.9(9) 2_655 . ?
Cl2 C90 Cl2 38.5(9) 2_655 . ?
C90 C90 Cl2 47.3(10) 2_655 . ?
Cl1 C90 Cl2 113.7(16) . . ?
Cl2 C90 H90A 77.0 2_655 . ?
C90 C90 H90A 147.6 2_655 . ?
Cl1 C90 H90A 134.1 . . ?
Cl2 C90 H90A 104.1 . . ?
Cl2 C90 H90B 75.8 2_655 . ?
C90 C90 H90B 113.0 2_655 . ?
Cl1 C90 H90B 107.6 . . ?
Cl2 C90 H90B 104.5 . . ?
H90A C90 H90B 86.1 . . ?
O100 C100 Ru1 141.3(8) . . ?
O100 C100 Ru4 136.7(7) . . ?
Ru1 C100 Ru4 82.0(3) . . ?
O101 C101 Ru1 166.5(8) . . ?
O102 C102 Ru1 179.0(9) . . ?
O200 C200 Ru2 149.2(8) . . ?
O200 C200 Ru5 131.1(8) . . ?
Ru2 C200 Ru5 77.8(3) . . ?
O201 C201 Ru2 175.7(8) . . ?
O202 C202 Ru2 176.6(9) . . ?
O301 C301 Ru3 174.8(10) . . ?
O302 C302 Ru3 177.2(8) . . ?
O303 C303 Ru3 179.0(9) . . ?
O400 C400 Ru5 142.0(8) . . ?
O400 C400 Ru4 136.4(8) . . ?
Ru5 C400 Ru4 81.5(3) . . ?
O401 C401 Ru4 175.4(10) . . ?
O402 C402 Ru4 174.6(9) . . ?
O501 C501 Ru5 176.7(10) . . ?
O502 C502 Ru5 179.8(11) . . ?
O601 C601 Ru6 175.8(9) . . ?
O602 C602 Ru6 176.1(10) . . ?
O603 C603 Ru6 176.0(9) . . ?
C1 N1 Ru2 118.1(5) . . ?
C1 N1 Ru1 118.4(5) . . ?
Ru2 N1 Ru1 78.5(2) . . ?
C1 N1 Ru5 118.6(5) . . ?
Ru2 N1 Ru5 77.7(2) . . ?
Ru1 N1 Ru5 123.0(3) . . ?
C1 N1 Ru4 119.0(5) . . ?
Ru2 N1 Ru4 122.8(3) . . ?
Ru1 N1 Ru4 77.0(2) . . ?
Ru5 N1 Ru4 74.1(2) . . ?
C5 N2 C1 119.8(7) . . ?
C5 N2 Ru3 124.8(6) . . ?
C1 N2 Ru3 115.3(5) . . ?
C102 Ru1 C101 90.8(4) . . ?
C102 Ru1 C100 89.9(4) . . ?
C101 Ru1 C100 82.7(4) . . ?
C102 Ru1 N1 160.7(3) . . ?
C101 Ru1 N1 106.7(3) . . ?
C100 Ru1 N1 100.1(3) . . ?
C102 Ru1 Ru2 111.8(2) . . ?
C101 Ru1 Ru2 129.4(3) . . ?
C100 Ru1 Ru2 138.5(3) . . ?
N1 Ru1 Ru2 50.58(16) . . ?
C102 Ru1 Ru4 128.0(3) . . ?
C101 Ru1 Ru4 111.3(3) . . ?
C100 Ru1 Ru4 50.2(3) . . ?
N1 Ru1 Ru4 53.24(18) . . ?
Ru2 Ru1 Ru4 90.02(3) . . ?
C102 Ru1 Ru3 102.6(3) . . ?
C101 Ru1 Ru3 71.1(3) . . ?
C100 Ru1 Ru3 150.9(2) . . ?
N1 Ru1 Ru3 76.45(19) . . ?
Ru2 Ru1 Ru3 60.36(3) . . ?
Ru4 Ru1 Ru3 128.72(4) . . ?
C102 Ru1 Ru6 86.6(3) . . ?
C101 Ru1 Ru6 168.6(3) . . ?
C100 Ru1 Ru6 86.3(3) . . ?
N1 Ru1 Ru6 77.73(18) . . ?
Ru2 Ru1 Ru6 61.55(3) . . ?
Ru4 Ru1 Ru6 62.60(3) . . ?
Ru3 Ru1 Ru6 120.30(4) . . ?
C202 Ru2 C201 89.9(4) . . ?
C202 Ru2 C200 84.3(4) . . ?
C201 Ru2 C200 94.7(4) . . ?
C202 Ru2 N1 162.7(3) . . ?
C201 Ru2 N1 99.7(3) . . ?
C200 Ru2 N1 109.0(3) . . ?
C202 Ru2 Ru1 112.6(3) . . ?
C201 Ru2 Ru1 135.7(2) . . ?
C200 Ru2 Ru1 124.0(3) . . ?
N1 Ru2 Ru1 50.92(16) . . ?
C202 Ru2 Ru5 141.2(3) . . ?
C201 Ru2 Ru5 95.5(3) . . ?
C200 Ru2 Ru5 57.0(3) . . ?
N1 Ru2 Ru5 52.64(18) . . ?
Ru1 Ru2 Ru5 89.73(3) . . ?
C202 Ru2 Ru3 90.3(3) . . ?
C201 Ru2 Ru3 82.6(2) . . ?
C200 Ru2 Ru3 174.0(3) . . ?
N1 Ru2 Ru3 76.78(19) . . ?
Ru1 Ru2 Ru3 60.65(3) . . ?
Ru5 Ru2 Ru3 128.46(4) . . ?
C202 Ru2 Ru6 99.7(3) . . ?
C201 Ru2 Ru6 155.2(3) . . ?
C200 Ru2 Ru6 64.0(3) . . ?
N1 Ru2 Ru6 77.38(19) . . ?
Ru1 Ru2 Ru6 60.73(3) . . ?
Ru5 Ru2 Ru6 62.90(4) . . ?
Ru3 Ru2 Ru6 119.78(4) . . ?
C303 Ru3 C302 93.3(4) . . ?
C303 Ru3 C301 90.0(4) . . ?
C302 Ru3 C301 93.7(4) . . ?
C303 Ru3 N2 168.1(3) . . ?
C302 Ru3 N2 95.1(3) . . ?
C301 Ru3 N2 97.9(3) . . ?
C303 Ru3 Ru2 88.0(3) . . ?
C302 Ru3 Ru2 96.4(3) . . ?
C301 Ru3 Ru2 169.8(3) . . ?
N2 Ru3 Ru2 82.68(17) . . ?
C303 Ru3 Ru1 84.5(3) . . ?
C302 Ru3 Ru1 155.3(3) . . ?
C301 Ru3 Ru1 110.9(3) . . ?
N2 Ru3 Ru1 84.30(18) . . ?
Ru2 Ru3 Ru1 58.99(3) . . ?
C402 Ru4 C401 89.9(4) . . ?
C402 Ru4 C400 83.3(4) . . ?
C401 Ru4 C400 92.4(4) . . ?
C402 Ru4 C100 90.2(4) . . ?
C401 Ru4 C100 88.4(4) . . ?
C400 Ru4 C100 173.5(3) . . ?
C402 Ru4 N1 167.4(4) . . ?
C401 Ru4 N1 101.9(3) . . ?
C400 Ru4 N1 91.6(3) . . ?
C100 Ru4 N1 94.6(3) . . ?
C402 Ru4 Ru5 117.0(3) . . ?
C401 Ru4 Ru5 122.7(3) . . ?
C400 Ru4 Ru5 47.6(2) . . ?
C100 Ru4 Ru5 136.3(2) . . ?
N1 Ru4 Ru5 52.54(16) . . ?
C402 Ru4 Ru1 130.0(3) . . ?
C401 Ru4 Ru1 110.9(3) . . ?
C400 Ru4 Ru1 137.2(3) . . ?
C100 Ru4 Ru1 47.8(2) . . ?
N1 Ru4 Ru1 49.76(16) . . ?
Ru5 Ru4 Ru1 89.93(3) . . ?
C402 Ru4 Ru6 94.7(3) . . ?
C401 Ru4 Ru6 170.2(3) . . ?
C400 Ru4 Ru6 96.8(2) . . ?
C100 Ru4 Ru6 82.9(2) . . ?
N1 Ru4 Ru6 74.44(16) . . ?
Ru5 Ru4 Ru6 62.59(4) . . ?
Ru1 Ru4 Ru6 59.65(3) . . ?
C502 Ru5 C501 87.2(4) . . ?
C502 Ru5 C400 87.7(4) . . ?
C501 Ru5 C400 97.9(4) . . ?
C502 Ru5 N1 173.7(3) . . ?
C501 Ru5 N1 98.1(3) . . ?
C400 Ru5 N1 95.1(3) . . ?
C502 Ru5 C200 80.7(4) . . ?
C501 Ru5 C200 106.6(4) . . ?
C400 Ru5 C200 152.2(3) . . ?
N1 Ru5 C200 94.4(3) . . ?
C502 Ru5 Ru4 125.7(3) . . ?
C501 Ru5 Ru4 126.4(3) . . ?
C400 Ru5 Ru4 50.8(3) . . ?
N1 Ru5 Ru4 53.41(17) . . ?
C200 Ru5 Ru4 118.5(2) . . ?
C502 Ru5 Ru2 125.8(3) . . ?
C501 Ru5 Ru2 103.0(3) . . ?
C400 Ru5 Ru2 140.8(3) . . ?
N1 Ru5 Ru2 49.66(16) . . ?
C200 Ru5 Ru2 45.2(2) . . ?
Ru4 Ru5 Ru2 90.31(3) . . ?
C502 Ru5 Ru6 99.7(3) . . ?
C501 Ru5 Ru6 162.5(3) . . ?
C400 Ru5 Ru6 98.5(2) . . ?
N1 Ru5 Ru6 74.30(16) . . ?
C200 Ru5 Ru6 59.4(2) . . ?
Ru4 Ru5 Ru6 61.72(3) . . ?
Ru2 Ru5 Ru6 59.90(3) . . ?
C601 Ru6 C603 89.6(4) . . ?
C601 Ru6 C602 91.8(4) . . ?
C603 Ru6 C602 98.0(4) . . ?
C601 Ru6 Ru1 92.6(3) . . ?
C603 Ru6 Ru1 168.1(3) . . ?
C602 Ru6 Ru1 93.6(3) . . ?
C601 Ru6 Ru2 149.8(3) . . ?
C603 Ru6 Ru2 120.6(3) . . ?
C602 Ru6 Ru2 85.4(3) . . ?
Ru1 Ru6 Ru2 57.72(3) . . ?
C601 Ru6 Ru4 82.5(3) . . ?
C603 Ru6 Ru4 111.1(3) . . ?
C602 Ru6 Ru4 150.3(3) . . ?
Ru1 Ru6 Ru4 57.75(3) . . ?
Ru2 Ru6 Ru4 85.19(3) . . ?
C601 Ru6 Ru5 131.7(3) . . ?
C603 Ru6 Ru5 85.0(3) . . ?
C602 Ru6 Ru5 136.5(3) . . ?
Ru1 Ru6 Ru5 84.85(3) . . ?
Ru2 Ru6 Ru5 57.20(2) . . ?
Ru4 Ru6 Ru5 55.69(2) . . ?
C90 Cl1 C90 46.2(18) . 2_655 ?
Cl2 Cl2 C90 93.8(12) 2_655 2_655 ?
Cl2 Cl2 C90 47.7(9) 2_655 . ?
C90 Cl2 C90 50(2) 2_655 . ?

loop_
_geom_bond_atom_site_label_1
_geom_bond_atom_site_label_2
_geom_bond_distance
_geom_bond_site_symmetry_2
_geom_bond_publ_flag
C1 N2 1.378(11) . ?
C1 C2 1.385(11) . ?
C1 N1 1.395(11) . ?
C2 C3 1.382(13) . ?
C2 H2 0.9300 . ?
C3 C4 1.360(14) . ?
C3 H3 0.9300 . ?
C4 C5 1.370(13) . ?
C4 H4 0.9300 . ?
C5 N2 1.375(10) . ?
C5 C6 1.485(14) . ?
C6 H6A 0.9600 . ?
C6 H6B 0.9600 . ?
C6 H6C 0.9600 . ?
C90 Cl2 1.30(3) 2_655 ?
C90 C90 1.36(6) 2_655 ?
C90 Cl1 1.73(3) . ?
C90 Cl2 1.76(3) . ?
C90 H90A 1.1807 . ?
C90 H90B 1.0726 . ?
C100 O100 1.156(10) . ?
C100 Ru1 2.052(8) . ?
C100 Ru4 2.127(10) . ?
C101 O101 1.140(10) . ?
C101 Ru1 1.906(9) . ?
C102 O102 1.133(10) . ?
C102 Ru1 1.875(9) . ?
C200 O200 1.147(10) . ?
C200 Ru2 1.990(9) . ?
C200 Ru5 2.351(10) . ?
C201 O201 1.126(10) . ?
C201 Ru2 1.944(10) . ?
C202 O202 1.134(11) . ?
C202 Ru2 1.896(10) . ?
C301 O301 1.127(11) . ?
C301 Ru3 1.922(10) . ?
C302 O302 1.133(10) . ?
C302 Ru3 1.912(10) . ?
C303 O303 1.135(10) . ?
C303 Ru3 1.884(10) . ?
C400 O400 1.169(10) . ?
C400 Ru5 2.017(9) . ?
C400 Ru4 2.117(9) . ?
C401 O401 1.111(10) . ?
C401 Ru4 1.914(10) . ?
C402 O402 1.119(12) . ?
C402 Ru4 1.890(12) . ?
C501 O501 1.138(11) . ?
C501 Ru5 1.900(10) . ?
C502 O502 1.124(12) . ?
C502 Ru5 1.886(11) . ?
C601 O601 1.129(11) . ?
C601 Ru6 1.887(10) . ?
C602 O602 1.130(11) . ?
C602 Ru6 1.924(11) . ?
C603 O603 1.121(12) . ?
C603 Ru6 1.911(11) . ?
N1 Ru2 2.137(6) . ?
N1 Ru1 2.148(6) . ?
N1 Ru5 2.229(7) . ?
N1 Ru4 2.254(7) . ?
N2 Ru3 2.221(7) . ?
Ru1 Ru2 2.7111(12) . ?
Ru1 Ru4 2.7416(11) . ?
Ru1 Ru3 2.7573(12) . ?
Ru1 Ru6 2.7974(13) . ?
Ru2 Ru5 2.7395(12) . ?
Ru2 Ru3 2.7495(13) . ?
Ru2 Ru6 2.8195(12) . ?
Ru4 Ru5 2.6996(12) . ?
Ru4 Ru6 2.8780(13) . ?
Ru5 Ru6 2.9011(15) . ?
Cl1 C90 1.73(3) 2_655 ?
Cl2 Cl2 1.097(13) 2_655 ?
Cl2 C90 1.30(3) 2_655 ?
